data_2015251
loop_
_publ_author_name
'Chun-Bo Liu'
'Guang-Bo Che'
'Chuan-Bi Li'
'Yun-Cheng Cui'

_publ_section_title
;
 An indium(III)--water chain based on an unusual acyclic water pentamer
;
_journal_coeditor_code GZ3002
_journal_issue 4
_journal_name_full 'Acta Crystallographica Section C'
_journal_page_first m153
_journal_page_last m155
_journal_paper_doi 10.1107/S0108270106007189
_journal_volume 62
_journal_year 2006
_chemical_formula_iupac '[In (C6 H4 N O2) (C7 H3 N O4) (H2 O)2], 3H2 O'
_chemical_formula_moiety 'C13 H11 In N2 O8, 3H2 O'
_chemical_formula_sum 'C13 H17 In N2 O11'
_chemical_formula_weight 492.11
_chemical_name_systematic
;diaqua(pyridine-2-carboxylato)(pyridine-2,6-dicarboxylato)indium(II)
 trihydrate,
[In(C~6~H~4~NO~2~)(C~7~H~3~NO~4~)(H~2~O)~2~].3H~2~O
;
_space_group_IT_number 2
_symmetry_cell_setting triclinic
_symmetry_space_group_name_Hall '-P 1'
_symmetry_space_group_name_H-M 'P -1'
_atom_sites_solution_hydrogens geom
_atom_sites_solution_primary direct
_atom_sites_solution_secondary difmap
_audit_creation_method SHELXL-97
_cell_angle_alpha 67.56(3)
_cell_angle_beta 74.48(3)
_cell_angle_gamma 69.55(3)
_cell_formula_units_Z 2
_cell_length_a 8.0818(16)
_cell_length_b 11.129(2)
_cell_length_c 11.626(2)
_cell_measurement_reflns_used 8707
_cell_measurement_temperature 292(2)
_cell_measurement_theta_max 27.45
_cell_measurement_theta_min 3.08
_cell_volume 894.6(4)
_computing_cell_refinement PROCESS-AUTO
_computing_data_collection 'PROCESS-AUTO (Rigaku, 1998)'
_computing_data_reduction PROCESS-AUTO
_computing_molecular_graphics 'SHELXTL-Plus (Sheldrick, 1990)'
_computing_publication_material SHELXTL-Plus
_computing_structure_refinement 'SHELXL97 (Sheldrick, 1997)'
_computing_structure_solution 'SHELXS97 (Sheldrick, 1997)'
_diffrn_ambient_temperature 292(2)
_diffrn_detector_area_resol_mean 10.0
_diffrn_measured_fraction_theta_full 0.989
_diffrn_measured_fraction_theta_max 0.979
_diffrn_measurement_device_type 'Rigaku R-AXIS RAPID'
_diffrn_measurement_method '\w scan'
_diffrn_radiation_monochromator graphite
_diffrn_radiation_source rotor-target
_diffrn_radiation_type MoK\a
_diffrn_radiation_wavelength 0.71073
_diffrn_reflns_av_R_equivalents 0.0350
_diffrn_reflns_av_sigmaI/netI 0.0466
_diffrn_reflns_limit_h_max 10
_diffrn_reflns_limit_h_min -10
_diffrn_reflns_limit_k_max 14
_diffrn_reflns_limit_k_min -14
_diffrn_reflns_limit_l_max 15
_diffrn_reflns_limit_l_min -15
_diffrn_reflns_number 8707
_diffrn_reflns_theta_full 25.00
_diffrn_reflns_theta_max 27.45
_diffrn_reflns_theta_min 3.08
_diffrn_standards_decay_% 0
_diffrn_standards_interval_count 0
_diffrn_standards_number 0
_exptl_absorpt_coefficient_mu 1.383
_exptl_absorpt_correction_T_max 0.670
_exptl_absorpt_correction_T_min 0.528
_exptl_absorpt_correction_type multi-scan
_exptl_absorpt_process_details
;
(ABSCOR; Higashi, 1995)
;
_exptl_crystal_colour colorless
_exptl_crystal_density_diffrn 1.827
_exptl_crystal_density_method 'not measured'
_exptl_crystal_description block
_exptl_crystal_F_000 492
_exptl_crystal_size_max 0.39
_exptl_crystal_size_mid 0.33
_exptl_crystal_size_min 0.28
_refine_diff_density_max 0.600
_refine_diff_density_min -0.436
_refine_ls_extinction_method none
_refine_ls_goodness_of_fit_ref 1.008
_refine_ls_hydrogen_treatment mixed
_refine_ls_matrix_type full
_refine_ls_number_parameters 280
_refine_ls_number_reflns 4000
_refine_ls_number_restraints 14
_refine_ls_restrained_S_all 1.008
_refine_ls_R_factor_all 0.0347
_refine_ls_R_factor_gt 0.0276
_refine_ls_shift/su_max 0.001
_refine_ls_shift/su_mean 0.000
_refine_ls_structure_factor_coef Fsqd
_refine_ls_weighting_details 'calc w=1/[\s^2^(Fo^2^)+(0.0254P)^2^] where P=(Fo^2^+2Fc^2^)/3'
_refine_ls_weighting_scheme calc
_refine_ls_wR_factor_gt 0.0549
_refine_ls_wR_factor_ref 0.0566
_reflns_number_gt 3457
_reflns_number_total 4000
_reflns_threshold_expression I>2\s(I)
_cod_data_source_file gz3002.cif
_cod_data_source_block I
_cod_database_code 2015251

loop_
_symmetry_equiv_pos_as_xyz
'x, y, z'
'-x, -y, -z'

loop_
_atom_site_type_symbol
_atom_site_label
_atom_site_fract_x
_atom_site_fract_y
_atom_site_fract_z
_atom_site_U_iso_or_equiv
_atom_site_adp_type
_atom_site_calc_flag
_atom_site_refinement_flags
_atom_site_occupancy
C C1 0.6112(3) 0.7708(3) 0.3402(2) 0.0287(6) Uani d . 1
C C2 0.6446(3) 0.8138(2) 0.1983(2) 0.0269(5) Uani d . 1
C C3 0.6193(4) 0.7425(3) 0.1327(3) 0.0399(7) Uani d . 1
H H3 0.5766 0.6670 0.1756 0.048 Uiso calc R 1
C C4 0.6582(4) 0.7848(3) 0.0029(3) 0.0464(8) Uani d . 1
H H4 0.6413 0.7384 -0.0428 0.056 Uiso calc R 1
C C5 0.7223(4) 0.8967(3) -0.0582(3) 0.0401(7) Uani d . 1
H H5 0.7499 0.9267 -0.1456 0.048 Uiso calc R 1
C C6 0.7447(4) 0.9630(3) 0.0126(2) 0.0350(6) Uani d . 1
H H6 0.7894 1.0378 -0.0287 0.042 Uiso calc R 1
C C7 0.8131(4) 1.2836(3) 0.0699(2) 0.0317(6) Uani d . 1
C C8 0.8440(3) 1.2933(3) 0.1880(2) 0.0289(6) Uani d . 1
C C9 0.9006(4) 1.3944(3) 0.1940(3) 0.0406(7) Uani d . 1
H H9 0.9259 1.4633 0.1214 0.049 Uiso calc R 1
C C10 0.9186(4) 1.3905(3) 0.3100(3) 0.0465(8) Uani d . 1
H H10 0.9554 1.4579 0.3163 0.056 Uiso calc R 1
C C11 0.8817(4) 1.2861(3) 0.4179(3) 0.0392(7) Uani d . 1
H H11 0.8928 1.2831 0.4966 0.047 Uiso calc R 1
C C12 0.8283(3) 1.1873(2) 0.4051(2) 0.0262(5) Uani d . 1
C C13 0.7850(3) 1.0672(3) 0.5134(2) 0.0243(5) Uani d . 1
N N1 0.7047(3) 0.9243(2) 0.13962(18) 0.0262(5) Uani d . 1
N N2 0.8097(3) 1.1917(2) 0.29297(18) 0.0236(4) Uani d . 1
O O1 0.7636(2) 1.18133(18) 0.08325(16) 0.0329(4) Uani d . 1
O O2 0.8395(3) 1.3754(2) -0.03180(17) 0.0435(5) Uani d . 1
O O3 0.5622(3) 0.66632(19) 0.39969(17) 0.0456(5) Uani d . 1
O O4 0.6382(2) 0.84340(17) 0.39065(15) 0.0303(4) Uani d . 1
O O5 0.7351(2) 0.98725(16) 0.48387(15) 0.0263(4) Uani d . 1
O O6 0.8019(2) 1.05038(19) 0.62137(16) 0.0342(4) Uani d . 1
O O1W 1.0025(2) 0.91200(19) 0.25742(18) 0.0299(4) Uani d D 1
O O2W 0.4499(2) 1.13989(19) 0.29456(18) 0.0322(4) Uani d D 1
O O3W 0.0761(3) 0.6636(2) 0.2627(2) 0.0510(6) Uani d D 1
O O5W 0.4143(4) 0.4041(2) 0.1825(2) 0.0605(6) Uani d D 1
In In1 0.72576(2) 1.024842(16) 0.275845(15) 0.02134(6) Uani d . 1
O O4W 0.3866(4) 0.5110(2) 0.3684(2) 0.0561(6) Uani d D 1
H HW11 1.034(4) 0.828(2) 0.265(3) 0.063(11) Uiso d D 1
H HW12 1.069(4) 0.911(3) 0.305(2) 0.048(9) Uiso d D 1
H HW21 0.418(4) 1.2262(18) 0.275(3) 0.054(10) Uiso d D 1
H HW22 0.393(5) 1.105(3) 0.367(2) 0.098(15) Uiso d D 1
H HW31 0.170(4) 0.614(4) 0.302(5) 0.147 Uiso d D 1
H HW32 0.114(6) 0.667(5) 0.181(2) 0.100(16) Uiso d D 1
H HW51 0.402(7) 0.438(5) 0.243(3) 0.150 Uiso d D 1
H HW52 0.355(7) 0.472(4) 0.122(3) 0.150 Uiso d D 1
H HW41 0.385(7) 0.448(4) 0.443(3) 0.150 Uiso d D 1
H HW42 0.443(5) 0.565(3) 0.377(3) 0.078(12) Uiso d D 1

loop_
_atom_site_aniso_label
_atom_site_aniso_U_11
_atom_site_aniso_U_22
_atom_site_aniso_U_33
_atom_site_aniso_U_12
_atom_site_aniso_U_13
_atom_site_aniso_U_23
C1 0.0390(14) 0.0255(13) 0.0249(13) -0.0132(12) -0.0075(11) -0.0061(11)
C2 0.0356(13) 0.0233(13) 0.0242(13) -0.0111(11) -0.0088(10) -0.0046(10)
C3 0.0622(19) 0.0364(16) 0.0285(14) -0.0246(15) -0.0082(13) -0.0076(12)
C4 0.067(2) 0.0523(19) 0.0356(16) -0.0266(17) -0.0095(15) -0.0201(14)
C5 0.0486(16) 0.0503(18) 0.0248(14) -0.0187(15) -0.0036(12) -0.0125(13)
C6 0.0414(15) 0.0365(15) 0.0267(14) -0.0199(13) 0.0002(11) -0.0052(12)
C7 0.0376(14) 0.0291(14) 0.0265(14) -0.0123(12) -0.0035(11) -0.0053(11)
C8 0.0356(13) 0.0246(13) 0.0246(13) -0.0121(12) -0.0019(11) -0.0043(10)
C9 0.0593(18) 0.0327(15) 0.0339(15) -0.0259(15) -0.0026(13) -0.0064(12)
C10 0.069(2) 0.0397(17) 0.0457(18) -0.0350(17) -0.0081(15) -0.0121(14)
C11 0.0560(17) 0.0378(16) 0.0363(16) -0.0251(15) -0.0075(13) -0.0140(13)
C12 0.0306(12) 0.0257(13) 0.0248(13) -0.0113(11) -0.0050(10) -0.0073(10)
C13 0.0215(11) 0.0313(14) 0.0215(12) -0.0102(11) -0.0011(9) -0.0086(10)
N1 0.0321(11) 0.0257(11) 0.0236(11) -0.0124(10) -0.0049(9) -0.0064(9)
N2 0.0277(10) 0.0237(11) 0.0210(10) -0.0103(9) -0.0031(8) -0.0064(8)
O1 0.0493(11) 0.0308(10) 0.0239(9) -0.0201(9) -0.0060(8) -0.0062(8)
O2 0.0696(13) 0.0351(11) 0.0244(10) -0.0259(11) -0.0093(9) 0.0036(8)
O3 0.0849(15) 0.0373(11) 0.0265(10) -0.0420(12) -0.0117(10) 0.0016(8)
O4 0.0452(10) 0.0317(10) 0.0211(9) -0.0220(9) -0.0039(8) -0.0065(7)
O5 0.0354(9) 0.0281(9) 0.0205(8) -0.0177(8) -0.0036(7) -0.0055(7)
O6 0.0444(11) 0.0465(12) 0.0223(9) -0.0251(10) -0.0079(8) -0.0091(8)
O1W 0.0302(9) 0.0310(11) 0.0349(11) -0.0073(9) -0.0099(8) -0.0152(9)
O2W 0.0306(9) 0.0277(10) 0.0328(11) -0.0091(9) -0.0020(8) -0.0047(8)
O3W 0.0631(14) 0.0438(13) 0.0521(15) -0.0093(11) -0.0131(12) -0.0238(11)
O5W 0.0793(17) 0.0348(13) 0.0609(16) -0.0026(12) -0.0187(14) -0.0149(11)
In1 0.02779(10) 0.02061(10) 0.01840(9) -0.01152(7) -0.00376(6) -0.00473(6)
O4W 0.0901(17) 0.0515(14) 0.0413(13) -0.0393(14) -0.0316(12) 0.0019(10)

loop_
_atom_type_symbol
_atom_type_description
_atom_type_scat_dispersion_real
_atom_type_scat_dispersion_imag
_atom_type_scat_source
C C 0.0033 0.0016 'International Tables Vol C Tables 4.2.6.8 and 6.1.1.4'
H H 0.0000 0.0000 'International Tables Vol C Tables 4.2.6.8 and 6.1.1.4'
N N 0.0061 0.0033 'International Tables Vol C Tables 4.2.6.8 and 6.1.1.4'
O O 0.0106 0.0060 'International Tables Vol C Tables 4.2.6.8 and 6.1.1.4'
In In -0.7276 1.3100 'International Tables Vol C Tables 4.2.6.8 and 6.1.1.4'

loop_
_geom_angle_atom_site_label_1
_geom_angle_atom_site_label_2
_geom_angle_atom_site_label_3
_geom_angle
_geom_angle_publ_flag
O3 C1 O4 124.4(2) ?
O3 C1 C2 118.6(2) ?
O4 C1 C2 117.0(2) ?
N1 C2 C3 122.2(2) ?
N1 C2 C1 115.7(2) ?
C3 C2 C1 122.2(2) ?
C4 C3 C2 119.2(2) ?
C4 C3 H3 120.4 ?
C2 C3 H3 120.4 ?
C5 C4 C3 119.2(3) ?
C5 C4 H4 120.4 ?
C3 C4 H4 120.4 ?
C6 C5 C4 118.7(3) ?
C6 C5 H5 120.6 ?
C4 C5 H5 120.6 ?
N1 C6 C5 122.9(2) ?
N1 C6 H6 118.6 ?
C5 C6 H6 118.6 ?
O2 C7 O1 126.2(3) ?
O2 C7 C8 117.6(2) ?
O1 C7 C8 116.2(2) ?
N2 C8 C9 121.0(2) ?
N2 C8 C7 113.5(2) ?
C9 C8 C7 125.5(2) ?
C10 C9 C8 118.4(2) ?
C10 C9 H9 120.8 ?
C8 C9 H9 120.8 ?
C9 C10 C11 120.2(2) ?
C9 C10 H10 119.9 ?
C11 C10 H10 119.9 ?
C12 C11 C10 118.4(3) ?
C12 C11 H11 120.8 ?
C10 C11 H11 120.8 ?
N2 C12 C11 121.3(2) ?
N2 C12 C13 114.2(2) ?
C11 C12 C13 124.5(2) ?
O6 C13 O5 124.2(2) ?
O6 C13 C12 120.1(2) ?
O5 C13 C12 115.7(2) ?
C2 N1 C6 117.9(2) ?
C2 N1 In1 113.87(15) ?
C6 N1 In1 128.28(16) ?
C12 N2 C8 120.6(2) ?
C12 N2 In1 120.08(15) ?
C8 N2 In1 119.28(16) ?
C7 O1 In1 120.85(16) ?
C1 O4 In1 121.10(15) ?
C13 O5 In1 120.29(14) ?
In1 O1W HW11 121.2(19) ?
In1 O1W HW12 119(2) ?
HW11 O1W HW12 100(3) ?
In1 O2W HW21 122(2) ?
In1 O2W HW22 111(3) ?
HW21 O2W HW22 110(3) ?
HW31 O3W HW32 106(5) ?
HW51 O5W HW52 106(3) ?
O1W In1 O2W 179.22(7) y
O1W In1 O4 92.87(8) y
O2W In1 O4 87.73(8) y
O1W In1 O1 92.62(8) y
O2W In1 O1 87.13(8) y
O4 In1 O1 147.99(7) y
O1W In1 N2 88.48(7) y
O2W In1 N2 90.74(8) y
O4 In1 N2 141.55(7) y
O1 In1 N2 70.10(7) y
O1W In1 O5 88.45(8) y
O2W In1 O5 91.26(8) y
O4 In1 O5 72.02(6) y
O1 In1 O5 139.66(6) y
N2 In1 O5 69.61(7) y
O1W In1 N1 84.52(7) y
O2W In1 N1 96.14(8) y
O4 In1 N1 72.27(7) y
O1 In1 N1 76.91(7) y
N2 In1 N1 145.90(7) y
O5 In1 N1 143.15(6) y
HW41 O4W HW42 103(2) ?

loop_
_geom_bond_atom_site_label_1
_geom_bond_atom_site_label_2
_geom_bond_distance
_geom_bond_publ_flag
C1 O3 1.245(3) ?
C1 O4 1.264(3) ?
C1 C2 1.507(3) ?
C2 N1 1.346(3) ?
C2 C3 1.382(4) ?
C3 C4 1.381(4) ?
C3 H3 0.9300 ?
C4 C5 1.379(4) ?
C4 H4 0.9300 ?
C5 C6 1.376(4) ?
C5 H5 0.9300 ?
C6 N1 1.351(3) ?
C6 H6 0.9300 ?
C7 O2 1.258(3) ?
C7 O1 1.277(3) ?
C7 C8 1.508(4) ?
C8 N2 1.352(3) ?
C8 C9 1.384(4) ?
C9 C10 1.378(4) ?
C9 H9 0.9300 ?
C10 C11 1.393(4) ?
C10 H10 0.9300 ?
C11 C12 1.382(3) ?
C11 H11 0.9300 ?
C12 N2 1.333(3) ?
C12 C13 1.516(3) ?
C13 O6 1.235(3) ?
C13 O5 1.276(3) ?
N1 In1 2.328(2) y
N2 In1 2.277(2) y
O1 In1 2.2734(19) y
O4 In1 2.1897(17) y
O5 In1 2.3093(17) y
O1W In1 2.147(2) y
O1W HW11 0.855(18) ?
O1W HW12 0.863(18) ?
O2W In1 2.1484(19) y
O2W HW21 0.855(17) ?
O2W HW22 0.858(18) ?
O3W HW31 0.89(4) ?
O3W HW32 0.903(19) ?
O5W HW51 0.89(5) ?
O5W HW52 0.90(4) ?
O4W HW41 0.882(19) ?
O4W HW42 0.92(4) ?

loop_
_geom_hbond_atom_site_label_D
_geom_hbond_atom_site_label_H
_geom_hbond_atom_site_label_A
_geom_hbond_site_symmetry_A
_geom_hbond_distance_DH
_geom_hbond_distance_HA
_geom_hbond_distance_DA
_geom_hbond_angle_DHA
O1W HW12 O6 2_776 0.863(18) 1.755(19) 2.601(2) 166(3)
O1W HW11 O3W 1_655 0.855(18) 1.748(19) 2.596(3) 171(3)
O2W HW22 O5 2_676 0.858(18) 1.887(18) 2.740(3) 173(4)
O2W HW21 O5W 1_565 0.855(17) 1.852(18) 2.667(3) 159(3)
O3W HW32 O2 2_675 0.903(19) 1.88(2) 2.750(3) 160(4)
O3W HW31 O4W . 0.89(4) 1.90(2) 2.788(4) 174(5)
O4W HW42 O3 . 0.92(4) 1.84(4) 2.758(3) 177(3)
O4W HW41 O3 2_666 0.882(19) 1.85(3) 2.701(3) 162(4)
O5W HW52 O2 2_675 0.90(4) 2.03(3) 2.902(3) 162(5)
O5W HW51 O4W . 0.89(5) 1.88(4) 2.766(4) 177(5)
